data_7126661
loop_
_publ_author_name
'Mandal, Debdeep'
'Stein, Felix'
'Chandra, Shubhadeep'
'Neuman, Nicol\'as I'
'Sarkar, Pallavi'
'Das, Shubhajit'
'Kundu, Abhinanda'
'Sarkar, Arighna'
'Rawat, Hemant'
'Pati, Swapan K.'
'Chandrasekhar, Vadapalli'
'Sarkar, Biprajit'
'Jana, Anukul'

_publ_section_title
;
 Trisubstituted geminal diazaalkene derived transient 1,2-carbodications.
;
_journal_issue 59
_journal_name_full 'Chemical communications (Cambridge, England)'
_journal_page_first 8233
_journal_page_last 8236
_journal_paper_doi 10.1039/d0cc02807j
_journal_volume 56
_journal_year 2020
_chemical_formula_moiety 'C F3 O3 S, C19 H34 N3'
_chemical_formula_sum 'C20 H34 F3 N3 O3 S'
_chemical_formula_weight 453.56
_space_group_crystal_system monoclinic
_space_group_IT_number 14
_space_group_name_Hall '-P 2yn'
_space_group_name_H-M_alt 'P 1 21/n 1'
_atom_sites_solution_hydrogens geom
_atom_sites_solution_primary dual
_audit_creation_date 2019-01-26
_audit_creation_method
;
Olex2 1.2
(compiled 2018.05.29 svn.r3508 for OlexSys, GUI svn.r5506)
;
_audit_update_record
;
2019-09-06 deposited with the CCDC.	2020-06-08 downloaded from the CCDC.
;
_cell_angle_alpha 90
_cell_angle_beta 111.055(6)
_cell_angle_gamma 90
_cell_formula_units_Z 4
_cell_length_a 9.3281(5)
_cell_length_b 23.9120(12)
_cell_length_c 11.1067(6)
_cell_measurement_reflns_used 6320
_cell_measurement_temperature 119.98(10)
_cell_measurement_theta_max 28.9140
_cell_measurement_theta_min 2.9290
_cell_volume 2312.0(2)
_computing_cell_refinement 'CrysAlisPro 1.171.39.29d (Rigaku OD, 2017)'
_computing_data_collection 'CrysAlisPro 1.171.39.29d (Rigaku OD, 2017)'
_computing_data_reduction 'CrysAlisPro 1.171.39.29d (Rigaku OD, 2017)'
_computing_molecular_graphics 'Olex2 (Dolomanov et al., 2009)'
_computing_publication_material 'Olex2 (Dolomanov et al., 2009)'
_computing_structure_refinement 'ShelXL (Sheldrick, 2015)'
_computing_structure_solution 'ShelXT (Sheldrick, 2015)'
_diffrn_ambient_environment N~2~
_diffrn_ambient_temperature 119.98(10)
_diffrn_detector 'CCD plate'
_diffrn_measured_fraction_theta_full 0.998
_diffrn_measured_fraction_theta_max 0.882
_diffrn_measurement_details
;
List of Runs (angles in degrees, time in seconds):

  # Type    Start    End  Width  t~exp~   \w     \q     \k     \f   Frames
#--------------------------------------------------------------------------
  1  \w     51.00  77.00   0.50   38.00    --    7.10  77.00 150.00   52
  2  \w    -23.00  46.00   0.50   38.00    --    7.10  57.00   0.00  138
  3  \w     49.00  92.00   0.50   38.00    --    7.10  57.00   0.00   86
  4  \w    -33.00  53.00   0.50   38.00    --   -7.50  38.00-120.00  172
  5  \w    -32.00  35.00   0.50   38.00    --   -7.50 -82.00  30.00  134
;
_diffrn_measurement_device 'four-circle diffractometer'
_diffrn_measurement_device_type 'XtaLAB AFC12 (RINC): Kappa single'
_diffrn_measurement_method '\w scans'
_diffrn_orient_matrix_type 'CrysAlisPro convention (1999,Acta A55,543-557)'
_diffrn_orient_matrix_UB_11 0.0533448000
_diffrn_orient_matrix_UB_12 -0.0069475000
_diffrn_orient_matrix_UB_13 -0.0297826000
_diffrn_orient_matrix_UB_21 0.0188036000
_diffrn_orient_matrix_UB_22 0.0286958000
_diffrn_orient_matrix_UB_23 -0.0009991000
_diffrn_orient_matrix_UB_31 0.0586794000
_diffrn_orient_matrix_UB_32 -0.0028857000
_diffrn_orient_matrix_UB_33 0.0615927000
_diffrn_radiation_monochromator graphite
_diffrn_radiation_probe x-ray
_diffrn_radiation_type MoK\a
_diffrn_radiation_wavelength 0.71073
_diffrn_reflns_av_R_equivalents 0.0333
_diffrn_reflns_av_unetI/netI 0.0365
_diffrn_reflns_Laue_measured_fraction_full 0.998
_diffrn_reflns_Laue_measured_fraction_max 0.882
_diffrn_reflns_limit_h_max 9
_diffrn_reflns_limit_h_min -12
_diffrn_reflns_limit_k_max 32
_diffrn_reflns_limit_k_min -30
_diffrn_reflns_limit_l_max 14
_diffrn_reflns_limit_l_min -15
_diffrn_reflns_number 18853
_diffrn_reflns_point_group_measured_fraction_full 0.998
_diffrn_reflns_point_group_measured_fraction_max 0.882
_diffrn_reflns_theta_full 25.242
_diffrn_reflns_theta_max 28.892
_diffrn_reflns_theta_min 2.490
_diffrn_source 'fine-focus sealed X-ray tube'
_diffrn_source_type 'Enhance (Mo) X-ray Source'
_exptl_absorpt_coefficient_mu 0.189
_exptl_absorpt_correction_T_max 1.00000
_exptl_absorpt_correction_T_min 0.79525
_exptl_absorpt_correction_type multi-scan
_exptl_absorpt_process_details
;
CrysAlisPro 1.171.39.29d (Rigaku Oxford Diffraction, 2017)
Empirical absorption correction using spherical harmonics,
 implemented in SCALE3 ABSPACK scaling algorithm.
;
_exptl_crystal_colour colourless
_exptl_crystal_colour_primary colourless
_exptl_crystal_density_diffrn 1.303
_exptl_crystal_description needle
_exptl_crystal_F_000 968
_exptl_crystal_size_max 0.14
_exptl_crystal_size_mid 0.13
_exptl_crystal_size_min 0.12
_refine_diff_density_max 0.272
_refine_diff_density_min -0.392
_refine_diff_density_rms 0.047
_refine_ls_extinction_method none
_refine_ls_goodness_of_fit_ref 1.058
_refine_ls_hydrogen_treatment constr
_refine_ls_matrix_type full
_refine_ls_number_parameters 281
_refine_ls_number_reflns 5363
_refine_ls_number_restraints 0
_refine_ls_restrained_S_all 1.058
_refine_ls_R_factor_all 0.0534
_refine_ls_R_factor_gt 0.0388
_refine_ls_shift/su_max 0.001
_refine_ls_shift/su_mean 0.000
_refine_ls_structure_factor_coef Fsqd
_refine_ls_weighting_details 'w=1/[\s^2^(Fo^2^)+(0.0386P)^2^+0.7633P] where P=(Fo^2^+2Fc^2^)/3'
_refine_ls_weighting_scheme calc
_refine_ls_wR_factor_gt 0.0898
_refine_ls_wR_factor_ref 0.0945
_reflns_Friedel_coverage 0.000
_reflns_number_gt 4263
_reflns_number_total 5363
_reflns_threshold_expression 'I > 2\s(I)'
_cod_data_source_file d0cc02807j2.cif
_cod_data_source_block aj0742
_cod_depositor_comments 'Adding full bibliography for 7126655--7126664.cif.'
_cod_database_code 7126661
_shelx_shelxl_version_number 2017/1
_chemical_oxdiff_formula 'C H N O S F '
_shelx_space_group_comment
;
The symmetry employed for this shelxl refinement is uniquely defined
by the following loop, which should always be used as a source of
symmetry information in preference to the above space-group names.
They are only intended as comments.
;
_shelx_estimated_absorpt_t_max 0.978
_shelx_estimated_absorpt_t_min 0.974
_reflns_odcompleteness_completeness 99.57
_reflns_odcompleteness_iscentric 1
_reflns_odcompleteness_theta 26.32
_olex2_refinement_description
;
1. Fixed Uiso
 At 1.2 times of:
  All C(H) groups, All C(H,H) groups
 At 1.5 times of:
  All C(H,H,H) groups
2.a Ternary CH refined with riding coordinates:
 C13(H13)
2.b Secondary CH2 refined with riding coordinates:
 C11(H11A,H11B)
2.c Aromatic/amide H refined with riding coordinates:
 C9(H9)
2.d Idealised Me refined as rotating group:
 C7(H7A,H7B,H7C), C6(H6A,H6B,H6C), C14(H14A,H14B,H14C), C5(H5A,H5B,H5C),
 C4(H4A,H4B,H4C), C17(H17A,H17B,H17C), C16(H16A,H16B,H16C), C15(H15A,H15B,H15C),
  C18(H18A,H18B,H18C), C19(H19A,H19B,H19C)
;
_olex2_submission_special_instructions 'No special instructions were received'
_oxdiff_exptl_absorpt_empirical_details
;
Empirical correction (ABSPACK) includes:
- Absorption correction using spherical harmonics
- Frame scaling
;
_oxdiff_exptl_absorpt_empirical_full_max 1.215
_oxdiff_exptl_absorpt_empirical_full_min 0.557

loop_
_space_group_symop_operation_xyz
'x, y, z'
'-x+1/2, y+1/2, -z+1/2'
'-x, -y, -z'
'x-1/2, -y-1/2, z-1/2'

loop_
_atom_site_label
_atom_site_type_symbol
_atom_site_fract_x
_atom_site_fract_y
_atom_site_fract_z
_atom_site_U_iso_or_equiv
_atom_site_adp_type
_atom_site_occupancy
_atom_site_site_symmetry_order
_atom_site_calc_flag
_atom_site_refinement_flags_posn
_atom_site_refinement_flags_adp
_atom_site_refinement_flags_occupancy
_atom_site_disorder_assembly
_atom_site_disorder_group
S1 S 0.30509(4) 0.35676(2) -0.14066(3) 0.01919(10) Uani 1 1 d . . . . .
F2 F 0.02968(9) 0.31127(4) -0.19752(9) 0.0295(2) Uani 1 1 d . . . . .
F1 F 0.15257(12) 0.32267(5) 0.00438(9) 0.0438(3) Uani 1 1 d . . . . .
O2 O 0.38246(11) 0.39802(4) -0.04474(10) 0.0254(2) Uani 1 1 d . . . . .
F3 F 0.05187(11) 0.39349(4) -0.11599(11) 0.0420(3) Uani 1 1 d . . . . .
O3 O 0.25003(13) 0.37643(5) -0.27159(10) 0.0299(3) Uani 1 1 d . . . . .
O1 O 0.37536(12) 0.30239(5) -0.12102(12) 0.0326(3) Uani 1 1 d . . . . .
N1 N 0.67263(12) 0.34804(5) 0.16960(11) 0.0160(2) Uani 1 1 d . . . . .
N2 N 0.68837(12) 0.43728(5) 0.19977(11) 0.0170(2) Uani 1 1 d . . . . .
N3 N 0.64535(13) 0.39440(5) 0.46317(11) 0.0176(3) Uani 1 1 d . . . . .
C2 C 0.73654(15) 0.36987(6) 0.08442(13) 0.0174(3) Uani 1 1 d . . . . .
C1 C 0.64503(15) 0.38946(6) 0.23909(13) 0.0161(3) Uani 1 1 d . . . . .
C3 C 0.74680(15) 0.42597(6) 0.10328(13) 0.0184(3) Uani 1 1 d . . . . .
C13 C 0.81477(16) 0.38542(6) 0.52285(13) 0.0202(3) Uani 1 1 d . . . . .
H13 H 0.835320 0.378378 0.616327 0.024 Uiso 1 1 calc R . . . .
C8 C 0.56468(15) 0.38425(6) 0.33218(13) 0.0168(3) Uani 1 1 d . . . . .
C7 C 0.63826(18) 0.28877(6) 0.17724(15) 0.0238(3) Uani 1 1 d . . . . .
H7A H 0.564850 0.276300 0.093815 0.036 Uiso 1 1 calc GR . . . .
H7B H 0.593766 0.283351 0.244021 0.036 Uiso 1 1 calc GR . . . .
H7C H 0.733119 0.266933 0.198994 0.036 Uiso 1 1 calc GR . . . .
C20 C 0.12678(17) 0.34524(6) -0.11099(14) 0.0233(3) Uani 1 1 d . . . . .
C9 C 0.41298(16) 0.37504(6) 0.27644(14) 0.0211(3) Uani 1 1 d . . . . .
H9 H 0.372482 0.368158 0.186187 0.025 Uiso 1 1 calc R . . . .
C6 C 0.77612(17) 0.33360(7) -0.00766(15) 0.0253(3) Uani 1 1 d . . . . .
H6A H 0.853655 0.306175 0.040371 0.038 Uiso 1 1 calc GR . . . .
H6B H 0.817061 0.356655 -0.060820 0.038 Uiso 1 1 calc GR . . . .
H6C H 0.683775 0.314026 -0.063293 0.038 Uiso 1 1 calc GR . . . .
C14 C 0.90574(17) 0.43788(7) 0.51963(16) 0.0294(4) Uani 1 1 d . . . . .
H14A H 0.897317 0.445487 0.430636 0.044 Uiso 1 1 calc GR . . . .
H14B H 1.013904 0.432279 0.573528 0.044 Uiso 1 1 calc GR . . . .
H14C H 0.864554 0.469651 0.552641 0.044 Uiso 1 1 calc GR . . . .
C12 C 0.55813(16) 0.38346(6) 0.55049(13) 0.0209(3) Uani 1 1 d . . . . .
C10 C 0.30336(16) 0.37494(7) 0.34780(14) 0.0239(3) Uani 1 1 d . . . . .
C5 C 0.80353(18) 0.47124(7) 0.03976(15) 0.0278(3) Uani 1 1 d . . . . .
H5A H 0.721565 0.498691 0.002133 0.042 Uiso 1 1 calc GR . . . .
H5B H 0.834270 0.455154 -0.028451 0.042 Uiso 1 1 calc GR . . . .
H5C H 0.892078 0.489677 0.103813 0.042 Uiso 1 1 calc GR . . . .
C4 C 0.65951(18) 0.49314(6) 0.23901(15) 0.0249(3) Uani 1 1 d . . . . .
H4A H 0.583376 0.512198 0.165620 0.037 Uiso 1 1 calc GR . . . .
H4B H 0.755400 0.514615 0.268072 0.037 Uiso 1 1 calc GR . . . .
H4C H 0.620380 0.490124 0.309682 0.037 Uiso 1 1 calc GR . . . .
C11 C 0.38891(16) 0.40048(7) 0.48110(14) 0.0228(3) Uani 1 1 d . . . . .
H11A H 0.331732 0.390618 0.537921 0.027 Uiso 1 1 calc R . . . .
H11B H 0.384975 0.441677 0.471729 0.027 Uiso 1 1 calc R . . . .
C17 C 0.61848(18) 0.42152(7) 0.66946(14) 0.0279(3) Uani 1 1 d . . . . .
H17A H 0.725662 0.412007 0.719373 0.042 Uiso 1 1 calc GR . . . .
H17B H 0.556146 0.416213 0.723235 0.042 Uiso 1 1 calc GR . . . .
H17C H 0.612163 0.460643 0.641733 0.042 Uiso 1 1 calc GR . . . .
C16 C 0.57482(19) 0.32220(7) 0.59429(16) 0.0291(4) Uani 1 1 d . . . . .
H16A H 0.548336 0.297702 0.518675 0.044 Uiso 1 1 calc GR . . . .
H16B H 0.505658 0.314639 0.641122 0.044 Uiso 1 1 calc GR . . . .
H16C H 0.681116 0.315105 0.651078 0.044 Uiso 1 1 calc GR . . . .
C15 C 0.87878(17) 0.33454(7) 0.47674(15) 0.0278(4) Uani 1 1 d . . . . .
H15A H 0.813862 0.301970 0.473898 0.042 Uiso 1 1 calc GR . . . .
H15B H 0.983586 0.327146 0.536371 0.042 Uiso 1 1 calc GR . . . .
H15C H 0.880089 0.341749 0.390286 0.042 Uiso 1 1 calc GR . . . .
C18 C 0.16652(17) 0.41322(8) 0.27516(16) 0.0326(4) Uani 1 1 d . . . . .
H18A H 0.204484 0.450633 0.266287 0.049 Uiso 1 1 calc GR . . . .
H18B H 0.097294 0.415702 0.323652 0.049 Uiso 1 1 calc GR . . . .
H18C H 0.110816 0.397663 0.189383 0.049 Uiso 1 1 calc GR . . . .
C19 C 0.23956(19) 0.31587(7) 0.35137(17) 0.0344(4) Uani 1 1 d . . . . .
H19A H 0.177714 0.304079 0.263495 0.052 Uiso 1 1 calc GR . . . .
H19B H 0.175353 0.316223 0.404466 0.052 Uiso 1 1 calc GR . . . .
H19C H 0.324992 0.289703 0.388419 0.052 Uiso 1 1 calc GR . . . .

loop_
_atom_site_aniso_label
_atom_site_aniso_U_11
_atom_site_aniso_U_22
_atom_site_aniso_U_33
_atom_site_aniso_U_23
_atom_site_aniso_U_13
_atom_site_aniso_U_12
S1 0.01739(17) 0.01969(19) 0.01924(18) 0.00220(14) 0.00508(13) 0.00010(14)
F2 0.0205(4) 0.0322(5) 0.0323(5) -0.0094(4) 0.0052(4) -0.0062(4)
F1 0.0430(6) 0.0650(8) 0.0241(5) 0.0044(5) 0.0131(4) -0.0219(5)
O2 0.0239(5) 0.0241(6) 0.0237(5) 0.0004(4) 0.0030(4) -0.0051(4)
F3 0.0341(5) 0.0313(6) 0.0690(7) -0.0149(5) 0.0288(5) -0.0007(4)
O3 0.0329(6) 0.0371(7) 0.0191(5) 0.0053(5) 0.0087(5) -0.0024(5)
O1 0.0242(6) 0.0229(6) 0.0452(7) 0.0008(5) 0.0057(5) 0.0038(5)
N1 0.0157(5) 0.0159(6) 0.0161(6) 0.0008(5) 0.0052(4) 0.0003(5)
N2 0.0173(6) 0.0159(6) 0.0183(6) 0.0013(5) 0.0071(5) 0.0007(5)
N3 0.0166(6) 0.0228(6) 0.0134(6) 0.0010(5) 0.0054(5) 0.0017(5)
C2 0.0140(6) 0.0223(7) 0.0154(6) 0.0008(6) 0.0045(5) 0.0012(6)
C1 0.0139(6) 0.0179(7) 0.0153(6) 0.0012(6) 0.0039(5) 0.0019(5)
C3 0.0158(6) 0.0227(8) 0.0173(7) 0.0021(6) 0.0066(5) 0.0012(6)
C13 0.0193(7) 0.0236(8) 0.0159(7) 0.0006(6) 0.0042(5) 0.0036(6)
C8 0.0191(7) 0.0153(7) 0.0173(7) 0.0008(6) 0.0083(5) 0.0011(5)
C7 0.0300(8) 0.0166(7) 0.0252(8) -0.0011(6) 0.0103(6) -0.0027(6)
C20 0.0245(7) 0.0242(8) 0.0211(7) -0.0031(6) 0.0080(6) -0.0040(6)
C9 0.0202(7) 0.0265(8) 0.0173(7) -0.0018(6) 0.0076(6) -0.0017(6)
C6 0.0250(7) 0.0295(9) 0.0236(8) -0.0033(7) 0.0113(6) 0.0011(7)
C14 0.0214(7) 0.0303(9) 0.0314(8) 0.0006(7) 0.0033(6) -0.0026(7)
C12 0.0243(7) 0.0237(8) 0.0167(7) 0.0026(6) 0.0099(6) 0.0020(6)
C10 0.0194(7) 0.0310(8) 0.0234(7) -0.0010(7) 0.0103(6) -0.0016(6)
C5 0.0320(8) 0.0272(8) 0.0290(8) 0.0059(7) 0.0167(7) -0.0017(7)
C4 0.0336(8) 0.0169(7) 0.0268(8) 0.0021(6) 0.0139(7) 0.0045(6)
C11 0.0231(7) 0.0271(8) 0.0219(7) 0.0015(6) 0.0125(6) 0.0020(6)
C17 0.0314(8) 0.0344(9) 0.0186(7) -0.0022(7) 0.0101(6) 0.0044(7)
C16 0.0334(8) 0.0290(9) 0.0272(8) 0.0078(7) 0.0137(7) 0.0020(7)
C15 0.0238(8) 0.0304(9) 0.0250(8) -0.0026(7) 0.0038(6) 0.0087(7)
C18 0.0201(7) 0.0467(11) 0.0308(9) -0.0016(8) 0.0086(7) 0.0036(7)
C19 0.0305(9) 0.0388(10) 0.0390(10) -0.0037(8) 0.0186(7) -0.0112(8)

loop_
_atom_type_symbol
_atom_type_description
_atom_type_scat_dispersion_real
_atom_type_scat_dispersion_imag
_atom_type_scat_source
C C 0.0033 0.0016 'International Tables Vol C Tables 4.2.6.8 and 6.1.1.4'
H H 0.0000 0.0000 'International Tables Vol C Tables 4.2.6.8 and 6.1.1.4'
F F 0.0171 0.0103 'International Tables Vol C Tables 4.2.6.8 and 6.1.1.4'
N N 0.0061 0.0033 'International Tables Vol C Tables 4.2.6.8 and 6.1.1.4'
O O 0.0106 0.0060 'International Tables Vol C Tables 4.2.6.8 and 6.1.1.4'
S S 0.1246 0.1234 'International Tables Vol C Tables 4.2.6.8 and 6.1.1.4'

loop_
_geom_angle_atom_site_label_1
_geom_angle_atom_site_label_2
_geom_angle_atom_site_label_3
_geom_angle
_geom_angle_site_symmetry_1
_geom_angle_site_symmetry_3
_geom_angle_publ_flag
O2 S1 C20 102.49(7) . . ?
O3 S1 O2 115.23(7) . . ?
O3 S1 O1 115.32(7) . . ?
O3 S1 C20 102.37(7) . . ?
O1 S1 O2 115.29(6) . . ?
O1 S1 C20 103.36(7) . . ?
C2 N1 C7 124.10(12) . . ?
C1 N1 C2 109.50(11) . . ?
C1 N1 C7 126.38(12) . . ?
C1 N2 C3 109.47(11) . . ?
C1 N2 C4 125.10(11) . . ?
C3 N2 C4 124.93(12) . . ?
C13 N3 C12 114.99(11) . . ?
C8 N3 C13 121.66(11) . . ?
C8 N3 C12 115.43(11) . . ?
N1 C2 C6 121.56(13) . . ?
C3 C2 N1 106.88(12) . . ?
C3 C2 C6 131.53(13) . . ?
N1 C1 N2 107.54(11) . . ?
N1 C1 C8 126.18(12) . . ?
N2 C1 C8 125.94(12) . . ?
N2 C3 C5 121.84(13) . . ?
C2 C3 N2 106.60(12) . . ?
C2 C3 C5 131.56(13) . . ?
N3 C13 H13 105.2 . . ?
N3 C13 C14 112.39(12) . . ?
N3 C13 C15 116.49(12) . . ?
C14 C13 H13 105.2 . . ?
C14 C13 C15 111.18(13) . . ?
C15 C13 H13 105.2 . . ?
N3 C8 C1 119.51(11) . . ?
C9 C8 N3 126.30(13) . . ?
C9 C8 C1 113.87(12) . . ?
N1 C7 H7A 109.5 . . ?
N1 C7 H7B 109.5 . . ?
N1 C7 H7C 109.5 . . ?
H7A C7 H7B 109.5 . . ?
H7A C7 H7C 109.5 . . ?
H7B C7 H7C 109.5 . . ?
F2 C20 S1 112.84(10) . . ?
F2 C20 F3 106.60(12) . . ?
F1 C20 S1 111.92(10) . . ?
F1 C20 F2 106.73(12) . . ?
F1 C20 F3 107.49(13) . . ?
F3 C20 S1 110.95(10) . . ?
C8 C9 H9 117.9 . . ?
C8 C9 C10 124.13(13) . . ?
C10 C9 H9 117.9 . . ?
C2 C6 H6A 109.5 . . ?
C2 C6 H6B 109.5 . . ?
C2 C6 H6C 109.5 . . ?
H6A C6 H6B 109.5 . . ?
H6A C6 H6C 109.5 . . ?
H6B C6 H6C 109.5 . . ?
C13 C14 H14A 109.5 . . ?
C13 C14 H14B 109.5 . . ?
C13 C14 H14C 109.5 . . ?
H14A C14 H14B 109.5 . . ?
H14A C14 H14C 109.5 . . ?
H14B C14 H14C 109.5 . . ?
N3 C12 C11 109.11(11) . . ?
N3 C12 C17 109.73(12) . . ?
N3 C12 C16 110.85(12) . . ?
C17 C12 C11 105.47(12) . . ?
C16 C12 C11 112.31(13) . . ?
C16 C12 C17 109.22(12) . . ?
C9 C10 C11 106.97(12) . . ?
C9 C10 C18 108.39(12) . . ?
C9 C10 C19 110.97(13) . . ?
C11 C10 C18 108.33(13) . . ?
C11 C10 C19 114.36(13) . . ?
C19 C10 C18 107.65(13) . . ?
C3 C5 H5A 109.5 . . ?
C3 C5 H5B 109.5 . . ?
C3 C5 H5C 109.5 . . ?
H5A C5 H5B 109.5 . . ?
H5A C5 H5C 109.5 . . ?
H5B C5 H5C 109.5 . . ?
N2 C4 H4A 109.5 . . ?
N2 C4 H4B 109.5 . . ?
N2 C4 H4C 109.5 . . ?
H4A C4 H4B 109.5 . . ?
H4A C4 H4C 109.5 . . ?
H4B C4 H4C 109.5 . . ?
C12 C11 H11A 107.9 . . ?
C12 C11 H11B 107.9 . . ?
C10 C11 C12 117.49(12) . . ?
C10 C11 H11A 107.9 . . ?
C10 C11 H11B 107.9 . . ?
H11A C11 H11B 107.2 . . ?
C12 C17 H17A 109.5 . . ?
C12 C17 H17B 109.5 . . ?
C12 C17 H17C 109.5 . . ?
H17A C17 H17B 109.5 . . ?
H17A C17 H17C 109.5 . . ?
H17B C17 H17C 109.5 . . ?
C12 C16 H16A 109.5 . . ?
C12 C16 H16B 109.5 . . ?
C12 C16 H16C 109.5 . . ?
H16A C16 H16B 109.5 . . ?
H16A C16 H16C 109.5 . . ?
H16B C16 H16C 109.5 . . ?
C13 C15 H15A 109.5 . . ?
C13 C15 H15B 109.5 . . ?
C13 C15 H15C 109.5 . . ?
H15A C15 H15B 109.5 . . ?
H15A C15 H15C 109.5 . . ?
H15B C15 H15C 109.5 . . ?
C10 C18 H18A 109.5 . . ?
C10 C18 H18B 109.5 . . ?
C10 C18 H18C 109.5 . . ?
H18A C18 H18B 109.5 . . ?
H18A C18 H18C 109.5 . . ?
H18B C18 H18C 109.5 . . ?
C10 C19 H19A 109.5 . . ?
C10 C19 H19B 109.5 . . ?
C10 C19 H19C 109.5 . . ?
H19A C19 H19B 109.5 . . ?
H19A C19 H19C 109.5 . . ?
H19B C19 H19C 109.5 . . ?

loop_
_geom_bond_atom_site_label_1
_geom_bond_atom_site_label_2
_geom_bond_distance
_geom_bond_site_symmetry_2
_geom_bond_publ_flag
S1 O2 1.4410(11) . ?
S1 O3 1.4363(11) . ?
S1 O1 1.4369(11) . ?
S1 C20 1.8289(15) . ?
F2 C20 1.3336(17) . ?
F1 C20 1.3303(17) . ?
F3 C20 1.3396(18) . ?
N1 C2 1.3886(17) . ?
N1 C1 1.3363(17) . ?
N1 C7 1.4624(18) . ?
N2 C1 1.3373(18) . ?
N2 C3 1.3922(17) . ?
N2 C4 1.4599(18) . ?
N3 C13 1.4934(18) . ?
N3 C8 1.3983(18) . ?
N3 C12 1.4959(18) . ?
C2 C3 1.356(2) . ?
C2 C6 1.485(2) . ?
C1 C8 1.4843(18) . ?
C3 C5 1.489(2) . ?
C13 H13 1.0000 . ?
C13 C14 1.522(2) . ?
C13 C15 1.523(2) . ?
C8 C9 1.343(2) . ?
C7 H7A 0.9800 . ?
C7 H7B 0.9800 . ?
C7 H7C 0.9800 . ?
C9 H9 0.9500 . ?
C9 C10 1.5021(19) . ?
C6 H6A 0.9800 . ?
C6 H6B 0.9800 . ?
C6 H6C 0.9800 . ?
C14 H14A 0.9800 . ?
C14 H14B 0.9800 . ?
C14 H14C 0.9800 . ?
C12 C11 1.542(2) . ?
C12 C17 1.535(2) . ?
C12 C16 1.534(2) . ?
C10 C11 1.534(2) . ?
C10 C18 1.542(2) . ?
C10 C19 1.539(2) . ?
C5 H5A 0.9800 . ?
C5 H5B 0.9800 . ?
C5 H5C 0.9800 . ?
C4 H4A 0.9800 . ?
C4 H4B 0.9800 . ?
C4 H4C 0.9800 . ?
C11 H11A 0.9900 . ?
C11 H11B 0.9900 . ?
C17 H17A 0.9800 . ?
C17 H17B 0.9800 . ?
C17 H17C 0.9800 . ?
C16 H16A 0.9800 . ?
C16 H16B 0.9800 . ?
C16 H16C 0.9800 . ?
C15 H15A 0.9800 . ?
C15 H15B 0.9800 . ?
C15 H15C 0.9800 . ?
C18 H18A 0.9800 . ?
C18 H18B 0.9800 . ?
C18 H18C 0.9800 . ?
C19 H19A 0.9800 . ?
C19 H19B 0.9800 . ?
C19 H19C 0.9800 . ?
